data_2004348
loop_
_publ_author_name
'Sheu, S.-C.'
'Lee, G.-H.'
'Ho, T.-I.'
'Lin, Y.-C.'
'Peng, S.-M.'

_publ_section_title
;
 A Polymeric Cu^I^ Complex of
 Bis(1-pyrazolylmethyl)(2-pyridylmethyl)amine (BPPA),
 [Cu~2~(\m-BPPA)(\m-I)~2~]~<i>n~</i>
;
_journal_issue 1
_journal_name_full 'Acta Crystallographica Section C'
_journal_page_first 56
_journal_page_last 59
_journal_paper_doi 10.1107/S0108270195009565
_journal_volume 52
_journal_year 1996
_chemical_formula_sum 'C14 H16 Cu2 I2 N6'
_chemical_formula_weight 649.21
_space_group_IT_number 14
_symmetry_cell_setting monoclinic
_symmetry_space_group_name_Hall '-P 2yn'
_symmetry_space_group_name_H-M 'P 1 21/n 1'
_atom_type_scat_source IntTabIV
_cell_angle_alpha 90
_cell_angle_beta 103.63(2)
_cell_angle_gamma 90
_cell_formula_units_Z 4
_cell_length_a 10.2240(10)
_cell_length_b 14.700(2)
_cell_length_c 13.069(3)
_cell_measurement_reflns_used 25
_cell_measurement_temperature 298
_cell_measurement_theta_max 24.88
_cell_measurement_theta_min 19.48
_cell_volume 1908.9(6)
_computing_cell_refinement 'CAD4 Software'
_computing_data_collection 'CAD4 Software (Enraf-Nonius, 1992)'
_computing_data_reduction 'NRCC-SDP-VAX (Gabe, Page, White & Lee, 1987)'
_computing_molecular_graphics 'ORTEP (Johnson, 1965)'
_computing_publication_material 'NRCC-SDP VAX'
_computing_structure_refinement NRCC-SDP-VAX
_computing_structure_solution NRCC-SDP-VAX
_diffrn_measurement_device 'Nonius CAD-4'
_diffrn_measurement_method '\q/2\q scans'
_diffrn_radiation_type MoK\a
_diffrn_radiation_wavelength 0.71073
_diffrn_reflns_av_R_equivalents 'only unique data collected'
_diffrn_reflns_limit_h_max 10
_diffrn_reflns_limit_h_min -10
_diffrn_reflns_limit_k_max 15
_diffrn_reflns_limit_k_min 0
_diffrn_reflns_limit_l_max 14
_diffrn_reflns_limit_l_min 0
_diffrn_reflns_number 2643
_diffrn_reflns_theta_max 22.5
_diffrn_standards_decay_% <4
_diffrn_standards_interval_time 60
_diffrn_standards_number 3
_exptl_absorpt_coefficient_mu 5.477
_exptl_absorpt_correction_T_max 1.00
_exptl_absorpt_correction_T_min 0.745
_exptl_absorpt_correction_type 'empirical, \y scan (CAD-4 Software; Enraf-Nonius, 1992)'
_exptl_crystal_colour colourless
_exptl_crystal_density_diffrn 2.259
_exptl_crystal_density_meas 2.26
_exptl_crystal_density_method flotation
_exptl_crystal_description plate
_exptl_crystal_size_max 0.40
_exptl_crystal_size_mid 0.40
_exptl_crystal_size_min 0.25
_refine_diff_density_max 0.670
_refine_diff_density_min -0.570
_refine_ls_extinction_coef 1.28E-4(8)
_refine_ls_extinction_method 'NRCC-SDP-VAX (Gabe, Page, White & Lee, 1988)'
_refine_ls_goodness_of_fit_obs 2.89
_refine_ls_hydrogen_treatment noref
_refine_ls_number_parameters 218
_refine_ls_number_reflns 2104
_refine_ls_R_factor_obs 0.029
_refine_ls_shift/esd_max 0.0014
_refine_ls_structure_factor_coef F
_refine_ls_weighting_details w=1/\s^2^(F)
_refine_ls_weighting_scheme calc
_refine_ls_wR_factor_obs 0.026
_reflns_number_observed 2104
_reflns_number_total 2482
_reflns_observed_criterion I>2\s(I)
_cod_data_source_file as1186.cif
_cod_data_source_block as1186a
_cod_depositor_comments
;
The following automatic conversions were performed:

'_refine_ls_weighting_scheme' value ' w=1/\s^2^(F)' was changed to
'calc'. New tag '_refine_ls_weighting_details' was created. The value
of the new tag was set to 'w=1/\s^2^(F)'.

Automatic conversion script
Id: cif_fix_values 3143 2015-03-26 13:38:13Z robertas 
;
_cod_original_sg_symbol_H-M 'P 21/n'
_cod_database_code 2004348

loop_
_symmetry_equiv_pos_as_xyz
x,y,z
-x,-y,-z
1/2+x,1/2-y,1/2+z
1/2-x,1/2+y,1/2-z

loop_
_atom_site_label
_atom_site_fract_x
_atom_site_fract_y
_atom_site_fract_z
_atom_site_B_iso_or_equiv
Cu1 .10232(10) .55199(6) .24099(7) 3.89(5)
Cu2 .28858(10) .67322(6) .29875(8) 4.56(3)
I1 .26271(5) .56395(4) .12420(4) 4.03(3)
I2 .15593(6) .60958(4) .43588(4) 4.47(3)
N1 .0343(6) .4006(4) .2458(4) 3.0(3)
N2 .1922(7) .7897(4) .2388(5) 4.4(4)
N3 .2366(7) .8499(4) .1763(5) 4.0(3)
N4 .4902(6) .6928(4) .3423(4) 3.6(3)
N5 .5576(7) .7719(4) .3708(4) 3.4(3)
N6 -.0975(6) .5603(4) .1770(4) 3.5(3)
C1 .0616(9) .8081(6) .2245(7) 4.9(5)
C2 .0226(9) .8761(6) .1505(7) 5.1(5)
C3 .1374(10) .9024(6) .1234(6) 4.5(5)
C4 .1246(9) .3483(5) .3312(6) 4.0(4)
C5 .5854(10) .6313(5) .3516(6) 4.4(4)
C6 .7129(8) .6695(6) .3832(6) 4.0(4)
C7 .6911(8) .7588(5) .3950(5) 3.5(4)
C8 .0157(7) .3594(5) .1419(5) 3.1(4)
C9 -.0947(8) .4220(5) .2735(5) 3.9(4)
C10 -0.1719(8) .4935(5) .2013(5) 3.4(4)
C11 -0.3099(9) .4918(6) .1653(6) 4.7(5)
C12 -0.3745(9) .5621(8) .1022(8) 6.0(6)
C13 -0.2977(11) .6300(7) .0747(7) 5.7(5)
C14 -0.1599(9) .6277(5) .1144(6) 4.5(5)
H1 .000 .776 .262 5.6
H2 -0.068 .901 .122 5.6
H3 .146 .952 .074 4.8
H4a .093 .285 .329 4.7
H4b .116 .372 .399 4.7
H5 .568 .565 .339 5.1
H6 .802 .637 .395 4.8
H7 .761 .806 .417 4.2
H8a -0.030 .403 .089 3.9
H8b .104 .350 .127 3.9
H9a -0.149 .367 .271 4.6
H9b -0.078 .443 .346 4.6
H11 -0.363 .440 .182 5.7
H12 -0.474 .563 .077 6.5
H13 -0.341 .680 .029 6.2
H14 -0.107 .678 .095 5.1

loop_
_geom_angle_atom_site_label_1
_geom_angle_atom_site_label_2
_geom_angle_atom_site_label_3
_geom_angle_site_symmetry_3
_geom_angle
_geom_angle_publ_flag
Cu1 I1 Cu2 . 58.85(3) yes
I1 Cu1 I2 . 123.74(4) yes
I1 Cu1 N6 . 119.23(17) yes
I2 Cu1 N6 . 110.05(16) yes
I1 Cu2 I2 . 112.88(4) yes
I1 Cu2 N4 . 102.06(17) yes
I2 Cu2 N4 . 120.49(17) yes
Cu1 N1 C4 . 112.1(4) yes
Cu1 N1 C9 . 95.3(4) yes
C4 N1 C9 . 111.0(5) yes
Cu2 N2 N3 . 125.5(5) yes
Cu2 N4 N5 . 128.0(5) yes
Cu1 N6 C10 . 115.9(5) yes
Cu1 I2 Cu2 . 58.73(3) yes
I1 Cu1 N1 . 109.03(14) yes
I2 Cu1 N1 . 106.11(13) yes
N1 Cu1 N6 . 77.9(2) yes
I1 Cu2 N2 . 103.20(18) yes
I2 Cu2 N2 . 106.1(2) yes
N2 Cu2 N4 . 110.9(3) yes
Cu1 N1 C8 . 110.2(4) yes
C4 N1 C8 . 114.0(5) yes
C8 N1 C9 . 112.8(5) yes
Cu2 N2 C1 . 127.0(6) yes
Cu2 N4 C5 . 127.7(5) yes
Cu1 N6 C14 . 125.8(5) yes
Cu2 Cu1 I1 . 65.51(4) no
Cu2 Cu1 I2 . 61.46(3) no
Cu2 Cu1 N1 . 148.36(14) no
Cu2 Cu1 N6 . 132.98(19) no
Cu1 Cu2 I1 . 55.64(3) no
Cu1 Cu2 I2 . 59.81(3) no
Cu1 Cu2 N2 . 102.17(19) no
Cu1 Cu2 N4 . 144.13(18) no
N3 N2 C1 . 104.5(7) no
N2 N3 C3 . 111.7(7) no
N2 N3 C4 2 120.3(6) no
C3 N3 C4 2 127.9(7) no
N5 N4 C5 . 104.3(6) no
N4 N5 C7 . 111.4(6) no
N4 N5 C8 2 120.2(6) no
C7 N5 C8 2 127.8(6) no
C10 N6 C14 . 118.3(6) no
N2 C1 C2 . 111.1(8) no
C1 C2 C3 . 105.3(8) no
N3 C3 C2 . 107.3(7) no
N1 C4 N3 2_545 112.8(6) no
N4 C5 C6 . 111.9(7) no
C5 C6 C7 . 105.0(7) no
N5 C7 C6 . 107.5(7) no
N1 C8 N5 2_545 114.7(5) no
N1 C9 C10 . 111.2(6) no
N6 C10 C9 . 114.9(7) no
N6 C10 C11 . 122.0(7) no
C9 C10 C11 . 123.0(7) no
C10 C11 C12 . 119.7(8) no
C11 C12 C13 . 118.5(8) no
C12 C13 C14 . 118.7(8) no
N6 C14 C13 . 122.8(8) no

loop_
_geom_bond_atom_site_label_1
_geom_bond_atom_site_label_2
_geom_bond_site_symmetry_2
_geom_bond_distance
_geom_bond_publ_flag
Cu1 Cu2 . 2.5870(10) yes
Cu1 I1 . 2.4960(10) yes
Cu1 N1 . 2.337(6) yes
Cu2 I1 . 2.7510(10) yes
Cu2 N2 . 2.038(6) yes
I1 I2 . 4.5090(10) yes
Cu1 I2 . 2.6170(10) yes
Cu1 N6 . 2.020(6) yes
Cu2 I2 . 2.6590(10) yes
Cu2 N4 . 2.026(6) yes
N1 C4 . 1.484(9) no
N1 C8 . 1.458(8) no
N1 C9 . 1.481(10) no
N2 N3 . 1.352(10) no
N2 C1 . 1.332(12) no
N3 N3 . 1.332(11) no
N3 C4 2 1.446(11) no
N4 N5 . 1.358(9) no
N4 C5 . 1.313(11) no
N5 C7 . 1.341(10) no
N5 C8 2 1.477(9) no
N6 C10 . 1.327(10) no
N6 C14 . 1.345(11) no
C1 C2 . 1.382(14) no
C2 C3 . 1.360(14) no
C4 N3 2_545 1.446(11) no
C5 C6 . 1.389(12) no
C6 C7 . 1.347(12) no
C8 N5 2_545 1.477(9) no
C9 C10 . 1.505(11) no
C10 C11 . 1.378(12) no
C11 C12 . 1.388(15) no
C12 C13 . 1.370(17) no
C13 C14 . 1.383(14) no
